data_7134727
loop_
_publ_author_name
'Zhang, Jinli'
'Xi, Xiao-Juan'
'Xu, Lin'
'Lang, Feifan'
'Yang, Yan'
'Pang, Jiandong'

_publ_section_title
;
 Rare-earth-pentacene-octacarboxylate frameworks for highly efficient
 urinary 1-HP fluorescence sensing.
;
_journal_issue 60
_journal_name_full 'Chemical communications (Cambridge, England)'
_journal_page_first 11195
_journal_page_last 11198
_journal_paper_doi 10.1039/d5cc02537k
_journal_volume 61
_journal_year 2025
_chemical_formula_moiety 'C107 H81 Ce2 N2 O20'
_chemical_formula_sum 'C107 H81 Ce2 N2 O20'
_chemical_formula_weight 1994.97
_space_group_crystal_system triclinic
_space_group_IT_number 2
_space_group_name_Hall '-P 1'
_space_group_name_H-M_alt 'P -1'
_atom_sites_solution_hydrogens geom
_atom_sites_solution_primary dual
_audit_creation_date 2025-02-14
_audit_creation_method
;
Olex2 1.5
(compiled 2022.04.07 svn.rca3783a0 for OlexSys, GUI svn.r6498)
;
_audit_update_record
;
2025-05-03 deposited with the CCDC.	2025-06-13 downloaded from the CCDC.
;
_cell_angle_alpha 91.6820(10)
_cell_angle_beta 94.913(2)
_cell_angle_gamma 102.427(2)
_cell_formula_units_Z 1
_cell_length_a 12.0155(3)
_cell_length_b 15.2802(2)
_cell_length_c 19.6685(3)
_cell_measurement_reflns_used 39192
_cell_measurement_temperature 100.00(10)
_cell_measurement_theta_max 75.7890
_cell_measurement_theta_min 2.9790
_cell_volume 3509.32(12)
_computing_cell_refinement 'CrysAlisPro 1.171.42.101a (Rigaku OD, 2023)'
_computing_data_collection 'CrysAlisPro 1.171.42.101a (Rigaku OD, 2023)'
_computing_data_reduction 'CrysAlisPro 1.171.42.101a (Rigaku OD, 2023)'
_computing_molecular_graphics 'Olex2 1.5 (Dolomanov et al., 2009)'
_computing_publication_material 'Olex2 1.5 (Dolomanov et al., 2009)'
_computing_structure_refinement 'XL  (Sheldrick, 2008)'
_computing_structure_solution 'SHELXT 2018/2 (Sheldrick, 2018)'
_diffrn_ambient_environment N~2~
_diffrn_ambient_temperature 100.00(10)
_diffrn_detector 'Hybrid Pixel Array Detector'
_diffrn_detector_area_resol_mean 10.0000
_diffrn_detector_type HyPix
_diffrn_measured_fraction_theta_full 0.999
_diffrn_measured_fraction_theta_max 0.970
_diffrn_measurement_details
;
List of Runs (angles in degrees, time in seconds):

  # Type    Start    End  Width  t~exp~   \w     \q     \k     \f   Frames
#--------------------------------------------------------------------------
  1  \w     19.00  93.00   0.50    0.05    --   47.66-125.00  90.00  148
  2  \w     36.00 107.00   0.50    0.13    --  105.90-125.00 120.00  142
  3  \w     69.00 102.00   0.50    0.13    --  105.90 -95.00  90.00   66
  4  \w     39.00 104.00   0.50    0.13    --  105.90 -95.00 150.00  130
  5  \w     71.00 103.00   0.50    0.13    --  105.90 -95.00   0.00   64
  6  \w     86.00 112.00   0.50    0.13    --  105.90-125.00 -60.00   52
  7  \w     40.00  90.00   0.50    0.13    --  105.90 -95.00-120.00  100
  8  \w     42.00  75.00   0.50    0.13    --  105.90 -61.00 -30.00   66
  9  \w     44.00  73.00   0.50    0.13    --  105.90 -61.00 -90.00   58
 10  \w     39.00  65.00   0.50    0.13    --  105.90 -61.00  30.00   52
 11  \w    -24.00  70.00   0.50    0.05    --   47.66 -77.00 132.00  188
 12  \w     33.00 108.00   0.50    0.13    --  105.90 -77.00 132.00  150
 13  \w     33.00  75.00   0.50    0.13    --  105.90 -61.00  90.00   84
 14  \w    109.00 135.00   0.50    0.13    --  105.90  15.00 120.00   52
 15  \w    145.00 170.00   0.50    0.13    --  105.90  15.00 120.00   50
 16  \w     83.00 178.00   0.50    0.13    --  105.90  77.00-101.00  190
 17  \w     93.00 178.00   0.50    0.13    --  105.90  45.00-150.00  170
 18  \w     93.00 157.00   0.50    0.13    --  105.90  30.00-180.00  128
 19  \w     25.00 119.00   0.50    0.05    --   47.66  77.00-101.00  188
 20  \w    -70.00  25.00   0.50    0.05    --  -47.66  77.00-101.00  190
 21  \w    -23.00  28.00   0.50    0.05    --  -47.66  19.00 -90.00  102
 22  \w    -39.00  25.00   0.50    0.05    --  -47.66  38.00-120.00  128
 23  \w    -23.00  28.00   0.50    0.05    --  -47.66  19.00-150.00  102
 24  \w    -23.00  28.00   0.50    0.05    --  -47.66  19.00 -30.00  102
 25  \w    -23.00  28.00   0.50    0.05    --  -47.66  19.00  60.00  102
 26  \w   -108.00 -35.00   0.50    0.13    -- -104.50 110.00  69.40  146
 27  \w   -123.00 -32.00   0.50    0.13    -- -104.50 140.00 135.44  182
 28  \w   -111.00 -35.00   0.50    0.13    -- -104.50 125.00 -60.00  152
 29  \w   -111.00 -35.00   0.50    0.13    -- -104.50 125.00 -90.00  152
 30  \w   -111.00 -35.00   0.50    0.13    -- -104.50 125.00-150.00  152
 31  \w   -123.00 -32.00   0.50    0.13    -- -104.50 140.00-104.33  182
 32  \w   -111.00 -35.00   0.50    0.13    -- -104.50 125.00   0.00  152
 33  \w    -68.00 -32.00   0.50    0.13    -- -104.50  61.00  30.00   72
 34  \w    -68.00 -32.00   0.50    0.13    -- -104.50  61.00  90.00   72
 35  \w    -68.00 -32.00   0.50    0.13    -- -104.50  61.00 150.00   72
 36  \w   -101.00 -32.00   0.50    0.13    -- -104.50  77.00   0.00  138
 37  \w   -101.00 -32.00   0.50    0.13    -- -104.50  77.00 -30.00  138
 38  \w   -101.00 -32.00   0.50    0.13    -- -104.50  77.00-101.00  138
 39  \w   -174.00 -91.00   0.50    0.13    -- -104.50 -51.00-148.29  166
 40  \w   -174.00 -89.00   0.50    0.13    -- -104.50 -58.00-109.28  170
 41  \w   -174.00 -90.00   0.50    0.13    -- -104.50 -56.00-119.65  168
 42  \w   -174.00 -90.00   0.50    0.13    -- -104.50 -56.00-179.84  168
 43  \w   -119.00 -25.00   0.50    0.05    --  -47.66 -77.00 132.00  188
 44  \w   -174.00 -82.00   0.50    0.13    -- -104.50 -77.00 132.00  184
;
_diffrn_measurement_device 'four-circle diffractometer'
_diffrn_measurement_device_type 'XtaLAB Synergy R, HyPix'
_diffrn_measurement_method '\w scans'
_diffrn_orient_matrix_type 'CrysAlisPro convention (1999,Acta A55,543-557)'
_diffrn_orient_matrix_UB_11 0.0741273000
_diffrn_orient_matrix_UB_12 0.0483512000
_diffrn_orient_matrix_UB_13 0.0635444000
_diffrn_orient_matrix_UB_21 -0.0983709000
_diffrn_orient_matrix_UB_22 0.0443903000
_diffrn_orient_matrix_UB_23 0.0173083000
_diffrn_orient_matrix_UB_31 -0.0471152000
_diffrn_orient_matrix_UB_32 -0.0798483000
_diffrn_orient_matrix_UB_33 0.0431005000
_diffrn_radiation_monochromator mirror
_diffrn_radiation_probe x-ray
_diffrn_radiation_type 'Cu K\a'
_diffrn_radiation_wavelength 1.54184
_diffrn_reflns_av_R_equivalents 0.0513
_diffrn_reflns_av_unetI/netI 0.0346
_diffrn_reflns_Laue_measured_fraction_full 0.999
_diffrn_reflns_Laue_measured_fraction_max 0.970
_diffrn_reflns_limit_h_max 15
_diffrn_reflns_limit_h_min -15
_diffrn_reflns_limit_k_max 19
_diffrn_reflns_limit_k_min -19
_diffrn_reflns_limit_l_max 24
_diffrn_reflns_limit_l_min -22
_diffrn_reflns_number 65301
_diffrn_reflns_point_group_measured_fraction_full 0.999
_diffrn_reflns_point_group_measured_fraction_max 0.970
_diffrn_reflns_theta_full 67.684
_diffrn_reflns_theta_max 76.837
_diffrn_reflns_theta_min 2.257
_diffrn_source 'Rotating-anode X-ray tube'
_diffrn_source_type 'PhotonJet R (Cu) X-ray Source'
_exptl_absorpt_coefficient_mu 5.343
_exptl_absorpt_correction_T_max 1.00000
_exptl_absorpt_correction_T_min 0.61866
_exptl_absorpt_correction_type multi-scan
_exptl_absorpt_process_details
;
CrysAlisPro 1.171.42.101a (Rigaku Oxford Diffraction, 2023)
Empirical absorption correction using spherical harmonics,
implemented in SCALE3 ABSPACK scaling algorithm.
;
_exptl_crystal_colour light-yellow
_exptl_crystal_density_diffrn 0.944
_exptl_crystal_description needle
_exptl_crystal_F_000 1013
_refine_diff_density_max 2.693
_refine_diff_density_min -3.616
_refine_diff_density_rms 0.173
_refine_ls_extinction_method none
_refine_ls_goodness_of_fit_ref 1.111
_refine_ls_hydrogen_treatment constr
_refine_ls_matrix_type full
_refine_ls_number_parameters 490
_refine_ls_number_reflns 14357
_refine_ls_number_restraints 17
_refine_ls_restrained_S_all 1.112
_refine_ls_R_factor_all 0.0917
_refine_ls_R_factor_gt 0.0873
_refine_ls_shift/su_max 0.000
_refine_ls_shift/su_mean 0.000
_refine_ls_structure_factor_coef Fsqd
_refine_ls_weighting_details 'w=1/[\s^2^(Fo^2^)+(0.1632P)^2^+14.4404P] where P=(Fo^2^+2Fc^2^)/3'
_refine_ls_weighting_scheme calc
_refine_ls_wR_factor_gt 0.2506
_refine_ls_wR_factor_ref 0.2558
_reflns_Friedel_coverage 0.000
_reflns_number_gt 13362
_reflns_number_total 14357
_reflns_threshold_expression 'I > 2\s(I)'
_cod_data_source_file d5cc02537k2.cif
_cod_data_source_block NKM-567-Ce
_cod_depositor_comments 'Adding full bibliography for 7134726--7134728.cif.'
_cod_database_code 7134727
_shelx_shelxl_version_number 2016/6
_chemical_oxdiff_formula 'C H O Ce'
_shelx_space_group_comment
;
The symmetry employed for this shelxl refinement is uniquely defined
by the following loop, which should always be used as a source of
symmetry information in preference to the above space-group names.
They are only intended as comments.
;
_olex2_refinement_description
;
1. Restrained distances
 C23-O5
 1.37 with sigma of 0.02
 O5-C25
 1.44 with sigma of 0.02
 C25-C26
 1.5 with sigma of 0.02
 C26-C27
 1.5 with sigma of 0.02
 C27-C28
 1.5 with sigma of 0.02
 C23-C25
 2.4 with sigma of 0.02
 O5-C26
 2.4 with sigma of 0.02
 C25-C27
 2.5 with sigma of 0.02
 C26-C28
 2.55 with sigma of 0.02
 O10-C50
 1.26 with sigma of 0.02
 C50-N1
 1.33 with sigma of 0.02
 C51-N1
 1.48 with sigma of 0.02
 N1-C53
 1.48 with sigma of 0.02
 C51-C52
 1.5 with sigma of 0.02
 C53-C54
 1.5 with sigma of 0.02
 C52-N1
 2.5 with sigma of 0.02
 N1-C54
 2.5 with sigma of 0.02
2. Uiso/Uaniso restraints and constraints
Uanis(C28) = Uanis(C27) = Uanis(C26) = Uanis(C25) = Uanis(O5) = Uanis(C23) =
Uanis(C24) = Uanis(C22)
Uanis(O6) = Uanis(C38) = Uanis(O7)
Uanis(O3) = Uanis(C14) = Uanis(O4) = Uanis(C13)
Uanis(C52) = Uanis(C51) = Uanis(N1) = Uanis(C53) = Uanis(C54) = Uanis(C50) =
Uanis(O10)
3. Others
 Fixed Sof: C54(0.5) H54A(0.5) H54B(0.5) H54C(0.5)
4.a Ternary CH refined with riding coordinates:
 C29(H29), C21(H21)
4.b Secondary CH2 refined with riding coordinates:
 C25(H25A,H25B), C26(H26A,H26B), C51(H51A,H51B), C53(H53A,H53B), C27(H27A,H27B)
4.c Aromatic/amide H refined with riding coordinates:
 C17(H17), C20(H20), C32(H32), C42(H42), C40(H40), C7(H7), C3(H3), C4(H4),
 C6(H6), C44(H44), C12(H12), C48(H48), C45(H45), C39(H39), C11(H11), C35(H35),
 C36(H36), C49(H49), C16(H16), C15(H15), C50(H50)
4.d Idealised Me refined as rotating group:
 C28(H28A,H28B,H28C), C54(H54A,H54B,H54C), C52(H52A,H52B,H52C)
;
_smtbx_masks_void_probe_radius 1.2
_smtbx_masks_void_truncation_radius 1.2
_olex2_submission_special_instructions 'No special instructions were received'
_oxdiff_exptl_absorpt_empirical_details
;
Empirical correction (ABSPACK) includes:
- Absorption correction using spherical harmonics
- Frame scaling
;
_oxdiff_exptl_absorpt_empirical_full_max 2.050
_oxdiff_exptl_absorpt_empirical_full_min 0.415

loop_
_space_group_symop_operation_xyz
'x, y, z'
'-x, -y, -z'

loop_
_atom_site_label
_atom_site_type_symbol
_atom_site_fract_x
_atom_site_fract_y
_atom_site_fract_z
_atom_site_U_iso_or_equiv
_atom_site_adp_type
_atom_site_occupancy
_atom_site_site_symmetry_order
_atom_site_calc_flag
_atom_site_refinement_flags_posn
_atom_site_refinement_flags_adp
_atom_site_refinement_flags_occupancy
_atom_site_disorder_assembly
_atom_site_disorder_group
Ce1 Ce -0.05561(2) 0.11551(2) 0.02422(2) 0.02855(14) Uani 1 1 d . . . . .
O5 O 0.7396(4) 0.5309(4) 0.5124(3) 0.0507(6) Uani 1 1 d D . . . .
O2 O 0.0861(4) 0.0365(4) 0.0711(2) 0.0437(11) Uani 1 1 d . . . . .
O9 O 0.0751(5) 0.1383(4) 0.9317(3) 0.0511(13) Uani 1 1 d . . . . .
O10 O 0.1077(6) 0.2457(5) 0.0594(4) 0.0797(11) Uani 1 1 d D . . . .
O6 O 0.8974(6) 0.2515(6) 0.9672(3) 0.0753(13) Uani 1 1 d . . . . .
O4 O 0.9256(7) 0.1420(6) 0.1534(4) 0.0778(12) Uani 1 1 d . . . . .
O1 O 0.1985(6) -0.0603(4) 0.0750(3) 0.0656(18) Uani 1 1 d . . . . .
O8 O 0.1640(5) 0.0232(4) 0.9343(3) 0.0553(14) Uani 1 1 d . . . . .
C19 C 0.5458(5) 0.2835(4) 0.4628(3) 0.0287(11) Uani 1 1 d . . . . .
C24 C 0.5655(6) 0.5854(6) 0.4955(4) 0.0507(6) Uani 1 1 d . . . . .
C17 C 0.3657(5) 0.2180(4) 0.3968(3) 0.0311(12) Uani 1 1 d . . . . .
H17 H 0.284346 0.205280 0.392158 0.037 Uiso 1 1 calc R U . . .
C22 C 0.5543(6) 0.4306(6) 0.5125(4) 0.0507(6) Uani 1 1 d . . . . .
C9 C 0.5444(6) 0.2063(4) 0.3541(3) 0.0328(12) Uani 1 1 d . . . . .
C8 C 0.4249(5) 0.1881(4) 0.3464(3) 0.0322(12) Uani 1 1 d . . . . .
C23 C 0.6212(6) 0.5156(6) 0.5072(4) 0.0507(6) Uani 1 1 d D . . . .
C20 C 0.6046(5) 0.2519(4) 0.4136(3) 0.0317(12) Uani 1 1 d . . . . .
H20 H 0.685592 0.260996 0.419935 0.038 Uiso 1 1 calc R U . . .
C29 C 0.3757(5) 0.3154(4) 0.5101(3) 0.0307(12) Uani 1 1 d . . . . .
H29 H 0.290219 0.303965 0.504228 0.037 Uiso 1 1 calc R U . . .
C21 C 0.5995(5) 0.3460(4) 0.5244(3) 0.0294(12) Uani 1 1 d . . . . .
H21 H 0.684958 0.357168 0.530175 0.035 Uiso 1 1 calc R U . . .
C18 C 0.4269(5) 0.2672(4) 0.4547(3) 0.0292(11) Uani 1 1 d . . . . .
C31 C 0.5430(5) 0.3057(4) 0.5862(3) 0.0303(12) Uani 1 1 d . . . . .
C43 C 0.3463(6) 0.2040(5) 0.7503(3) 0.0385(14) Uani 1 1 d . . . . .
C30 C 0.4227(5) 0.2892(4) 0.5783(3) 0.0316(12) Uani 1 1 d . . . . .
C46 C 0.2139(6) 0.1336(5) 0.8558(3) 0.0395(14) Uani 1 1 d . . . . .
C41 C 0.4163(6) 0.2422(4) 0.6950(3) 0.0368(13) Uani 1 1 d . . . . .
C32 C 0.5996(6) 0.2927(4) 0.6482(3) 0.0345(13) Uani 1 1 d . . . . .
H32 H 0.680889 0.303993 0.653250 0.041 Uiso 1 1 calc R U . . .
C5 C 0.3570(6) 0.1402(4) 0.2840(3) 0.0364(13) Uani 1 1 d . . . . .
C42 C 0.3605(5) 0.2565(4) 0.6318(3) 0.0328(12) Uani 1 1 d . . . . .
H42 H 0.279205 0.243541 0.625722 0.039 Uiso 1 1 calc R U . . .
C40 C 0.5740(7) 0.3063(5) 0.8293(4) 0.0456(16) Uani 1 1 d . . . . .
H40 H 0.507254 0.330362 0.826251 0.055 Uiso 1 1 calc R U . . .
C10 C 0.6169(6) 0.1914(5) 0.2986(3) 0.0375(14) Uani 1 1 d . . . . .
C7 C 0.2066(6) 0.1306(5) 0.1927(4) 0.0430(15) Uani 1 1 d . . . . .
H7 H 0.146026 0.154155 0.171462 0.052 Uiso 1 1 calc R U . . .
C2 C 0.2313(6) 0.0545(5) 0.1647(3) 0.0395(14) Uani 1 1 d . . . . .
C3 C 0.3187(6) 0.0190(5) 0.1973(3) 0.0413(15) Uani 1 1 d . . . . .
H3 H 0.335348 -0.034454 0.179067 0.050 Uiso 1 1 calc R U . . .
C4 C 0.3809(6) 0.0616(5) 0.2561(3) 0.0402(15) Uani 1 1 d . . . . .
H4 H 0.440393 0.037187 0.277756 0.048 Uiso 1 1 calc R U . . .
C6 C 0.2686(6) 0.1735(5) 0.2511(4) 0.0422(15) Uani 1 1 d . . . . .
H6 H 0.250630 0.226553 0.269267 0.051 Uiso 1 1 calc R U . . .
C44 C 0.2667(7) 0.2481(5) 0.7737(4) 0.0421(15) Uani 1 1 d . . . . .
H44 H 0.256056 0.301984 0.753856 0.051 Uiso 1 1 calc R U . . .
C12 C 0.7805(7) 0.1425(5) 0.2600(4) 0.0457(16) Uani 1 1 d . . . . .
H12 H 0.842177 0.113378 0.268909 0.055 Uiso 1 1 calc R U . . .
C34 C 0.6040(6) 0.2638(4) 0.7715(3) 0.0388(14) Uani 1 1 d . . . . .
C47 C 0.1451(7) 0.0955(5) 0.9117(4) 0.0456(16) Uani 1 1 d . . . . .
C48 C 0.2953(7) 0.0896(5) 0.8317(4) 0.0443(16) Uani 1 1 d . . . . .
H48 H 0.306232 0.035463 0.850978 0.053 Uiso 1 1 calc R U . . .
C45 C 0.2016(6) 0.2133(5) 0.8264(4) 0.0432(15) Uani 1 1 d . . . . .
H45 H 0.147983 0.244675 0.842443 0.052 Uiso 1 1 calc R U . . .
C39 C 0.6422(8) 0.3135(6) 0.8915(4) 0.0508(18) Uani 1 1 d . . . . .
H39 H 0.622724 0.343660 0.930128 0.061 Uiso 1 1 calc R U . . .
C11 C 0.7096(6) 0.1508(5) 0.3106(4) 0.0442(16) Uani 1 1 d . . . . .
H11 H 0.724402 0.128498 0.354214 0.053 Uiso 1 1 calc R U . . .
C1 C 0.1682(7) 0.0071(5) 0.0992(3) 0.0442(16) Uani 1 1 d . . . . .
C33 C 0.5378(6) 0.2629(4) 0.7037(3) 0.0366(13) Uani 1 1 d . . . . .
C35 C 0.7017(7) 0.2269(5) 0.7785(4) 0.0447(16) Uani 1 1 d . . . . .
H35 H 0.722423 0.197162 0.740040 0.054 Uiso 1 1 calc R U . . .
C36 C 0.7676(7) 0.2329(5) 0.8394(4) 0.0462(16) Uani 1 1 d . . . . .
H36 H 0.833361 0.207593 0.842886 0.055 Uiso 1 1 calc R U . . .
C49 C 0.3599(7) 0.1253(5) 0.7796(4) 0.0454(16) Uani 1 1 d . . . . .
H49 H 0.414597 0.094871 0.763719 0.054 Uiso 1 1 calc R U . . .
C37 C 0.7382(7) 0.2764(5) 0.8966(4) 0.0486(17) Uani 1 1 d . . . . .
C13 C 0.7619(10) 0.1763(9) 0.1968(5) 0.0778(12) Uani 1 1 d . . . . .
C16 C 0.5992(8) 0.2246(6) 0.2334(4) 0.054(2) Uani 1 1 d . . . . .
H16 H 0.536702 0.252648 0.223593 0.065 Uiso 1 1 calc R U . . .
C25 C 0.7914(6) 0.5504(6) 0.5809(4) 0.0507(6) Uani 1 1 d D . . . .
H25A H 0.768416 0.497959 0.608944 0.061 Uiso 1 1 calc R U . . .
H25B H 0.766585 0.602061 0.601490 0.061 Uiso 1 1 calc R U . . .
C14 C 0.8381(11) 0.1668(9) 0.1423(5) 0.0778(12) Uani 1 1 d . . . . .
N1 N 0.2637(7) 0.3442(6) 0.0297(5) 0.0797(11) Uani 1 1 d D . . . .
O3 O 0.7810(7) 0.1620(6) 0.0758(4) 0.0778(12) Uani 1 1 d . . . . .
C15 C 0.6715(11) 0.2170(7) 0.1836(4) 0.076(3) Uani 1 1 d . . . . .
H15 H 0.658624 0.240045 0.139976 0.092 Uiso 1 1 calc R U . . .
C38 C 0.8102(10) 0.2832(9) 0.9618(5) 0.0753(13) Uani 1 1 d . . . . .
C50 C 0.1579(9) 0.3002(8) 0.0201(6) 0.0797(11) Uani 1 1 d D . . . .
H50 H 0.114848 0.310412 -0.020586 0.096 Uiso 1 1 calc R U . . .
O7 O 0.7705(6) 0.3234(6) 1.0120(3) 0.0753(13) Uani 1 1 d . . . . .
C26 C 0.9172(6) 0.5718(6) 0.5784(4) 0.0507(6) Uani 1 1 d D . . . .
H26A H 0.940290 0.518928 0.558442 0.061 Uiso 1 1 calc R U . . .
H26B H 0.954374 0.583162 0.625691 0.061 Uiso 1 1 calc R U . . .
C51 C 0.3376(9) 0.3193(7) 0.0861(6) 0.0797(11) Uani 1 1 d D . . . .
H51A H 0.293855 0.307113 0.126522 0.096 Uiso 1 1 calc R U . . .
H51B H 0.403465 0.370047 0.098755 0.096 Uiso 1 1 calc R U . . .
C53 C 0.3198(10) 0.4037(7) -0.0225(6) 0.0797(11) Uani 1 1 d D . . . .
H53A H 0.392212 0.386446 -0.031493 0.096 Uiso 1 1 calc R U . . .
H53B H 0.269178 0.393751 -0.065731 0.096 Uiso 1 1 calc R U . . .
C27 C 0.9594(6) 0.6505(6) 0.5382(4) 0.0507(6) Uani 1 1 d D . . . .
H27A H 0.927155 0.701196 0.553919 0.061 Uiso 1 1 calc R U . . .
H27B H 0.931057 0.635869 0.489569 0.061 Uiso 1 1 calc R U . . .
C28 C 1.0888(6) 0.6799(6) 0.5439(4) 0.0507(6) Uani 1 1 d D . . . .
H28A H 1.113188 0.704673 0.500886 0.076 Uiso 1 1 calc R U . . .
H28B H 1.122612 0.628117 0.553523 0.076 Uiso 1 1 calc R U . . .
H28C H 1.114176 0.725821 0.581136 0.076 Uiso 1 1 calc R U . . .
C54 C 0.3447(19) 0.4991(10) -0.0018(12) 0.0797(11) Uani 0.5 1 d D . P . .
H54A H 0.383605 0.534028 -0.037286 0.120 Uiso 0.5 1 calc R U P . .
H54B H 0.394121 0.509570 0.041227 0.120 Uiso 0.5 1 calc R U P . .
H54C H 0.272945 0.517721 0.004472 0.120 Uiso 0.5 1 calc R U P . .
C52 C 0.3818(9) 0.2354(7) 0.0658(6) 0.0797(11) Uani 1 1 d D . . . .
H52A H 0.442655 0.252161 0.035369 0.120 Uiso 1 1 calc R U . . .
H52B H 0.318763 0.190380 0.042108 0.120 Uiso 1 1 calc R U . . .
H52C H 0.412139 0.210428 0.106904 0.120 Uiso 1 1 calc R U . . .

loop_
_atom_site_aniso_label
_atom_site_aniso_U_11
_atom_site_aniso_U_22
_atom_site_aniso_U_33
_atom_site_aniso_U_23
_atom_site_aniso_U_13
_atom_site_aniso_U_12
Ce1 0.02838(19) 0.0362(2) 0.01739(19) -0.00300(13) 0.00634(12) -0.00200(13)
O5 0.0361(13) 0.0670(16) 0.0444(14) -0.0071(12) 0.0048(10) 0.0021(11)
O2 0.042(3) 0.056(3) 0.026(2) 0.006(2) -0.0055(19) -0.003(2)
O9 0.058(3) 0.053(3) 0.039(3) -0.007(2) 0.022(2) -0.001(2)
O10 0.066(2) 0.083(3) 0.078(3) 0.011(2) -0.0019(19) -0.0081(19)
O6 0.072(3) 0.108(4) 0.049(2) 0.011(2) -0.005(2) 0.029(3)
O4 0.082(3) 0.106(3) 0.052(2) -0.007(2) 0.026(2) 0.030(2)
O1 0.090(5) 0.050(3) 0.048(3) -0.015(3) -0.031(3) 0.012(3)
O8 0.053(3) 0.058(3) 0.049(3) 0.011(3) 0.011(2) -0.005(3)
C19 0.035(3) 0.032(3) 0.017(2) 0.001(2) 0.003(2) 0.004(2)
C24 0.0361(13) 0.0670(16) 0.0444(14) -0.0071(12) 0.0048(10) 0.0021(11)
C17 0.032(3) 0.035(3) 0.023(3) -0.002(2) 0.003(2) 0.000(2)
C22 0.0361(13) 0.0670(16) 0.0444(14) -0.0071(12) 0.0048(10) 0.0021(11)
C9 0.038(3) 0.038(3) 0.022(3) 0.001(2) 0.006(2) 0.008(3)
C8 0.038(3) 0.036(3) 0.022(3) 0.000(2) 0.001(2) 0.009(2)
C23 0.0361(13) 0.0670(16) 0.0444(14) -0.0071(12) 0.0048(10) 0.0021(11)
C20 0.032(3) 0.040(3) 0.023(3) 0.000(2) 0.005(2) 0.008(2)
C29 0.026(3) 0.039(3) 0.024(3) -0.005(2) 0.005(2) 0.000(2)
C21 0.027(3) 0.040(3) 0.018(3) -0.003(2) 0.006(2) 0.001(2)
C18 0.029(3) 0.032(3) 0.023(3) -0.002(2) 0.005(2) 0.001(2)
C31 0.033(3) 0.036(3) 0.020(3) -0.002(2) 0.009(2) 0.002(2)
C43 0.044(4) 0.041(3) 0.031(3) 0.005(3) 0.010(3) 0.007(3)
C30 0.031(3) 0.038(3) 0.024(3) -0.004(2) 0.009(2) 0.002(2)
C46 0.043(3) 0.046(4) 0.026(3) 0.007(3) 0.017(3) -0.005(3)
C41 0.045(3) 0.037(3) 0.030(3) 0.000(2) 0.013(3) 0.009(3)
C32 0.036(3) 0.041(3) 0.026(3) 0.000(2) 0.005(2) 0.008(3)
C5 0.042(3) 0.039(3) 0.026(3) -0.004(2) -0.001(3) 0.008(3)
C42 0.034(3) 0.036(3) 0.027(3) 0.003(2) 0.012(2) 0.001(2)
C40 0.053(4) 0.052(4) 0.035(4) 0.005(3) 0.007(3) 0.017(3)
C10 0.045(4) 0.041(3) 0.025(3) -0.003(3) 0.008(3) 0.007(3)
C7 0.043(4) 0.047(4) 0.037(4) 0.004(3) -0.004(3) 0.008(3)
C2 0.046(4) 0.044(3) 0.024(3) 0.000(3) -0.006(3) 0.003(3)
C3 0.050(4) 0.041(3) 0.028(3) -0.007(3) -0.008(3) 0.006(3)
C4 0.048(4) 0.043(3) 0.028(3) -0.006(3) -0.008(3) 0.012(3)
C6 0.046(4) 0.044(4) 0.036(3) -0.001(3) -0.004(3) 0.011(3)
C44 0.054(4) 0.043(3) 0.033(3) 0.010(3) 0.018(3) 0.010(3)
C12 0.052(4) 0.053(4) 0.034(3) 0.000(3) 0.014(3) 0.013(3)
C34 0.046(4) 0.037(3) 0.033(3) 0.005(3) 0.009(3) 0.007(3)
C47 0.047(4) 0.052(4) 0.033(3) -0.002(3) 0.008(3) -0.002(3)
C48 0.056(4) 0.044(4) 0.033(3) 0.014(3) 0.018(3) 0.003(3)
C45 0.048(4) 0.050(4) 0.035(3) 0.007(3) 0.024(3) 0.008(3)
C39 0.065(5) 0.062(5) 0.029(3) 0.008(3) 0.012(3) 0.020(4)
C11 0.042(4) 0.058(4) 0.033(3) -0.003(3) 0.009(3) 0.010(3)
C1 0.051(4) 0.045(4) 0.028(3) 0.004(3) -0.009(3) -0.005(3)
C33 0.047(4) 0.037(3) 0.027(3) 0.003(2) 0.010(3) 0.007(3)
C35 0.053(4) 0.045(4) 0.040(4) 0.006(3) 0.011(3) 0.014(3)
C36 0.050(4) 0.048(4) 0.042(4) 0.009(3) 0.006(3) 0.013(3)
C49 0.049(4) 0.044(4) 0.047(4) 0.004(3) 0.020(3) 0.012(3)
C37 0.058(4) 0.053(4) 0.036(4) 0.016(3) 0.012(3) 0.012(4)
C13 0.082(3) 0.106(3) 0.052(2) -0.007(2) 0.026(2) 0.030(2)
C16 0.074(5) 0.067(5) 0.031(4) 0.008(3) 0.017(4) 0.033(4)
C25 0.0361(13) 0.0670(16) 0.0444(14) -0.0071(12) 0.0048(10) 0.0021(11)
C14 0.082(3) 0.106(3) 0.052(2) -0.007(2) 0.026(2) 0.030(2)
N1 0.066(2) 0.083(3) 0.078(3) 0.011(2) -0.0019(19) -0.0081(19)
O3 0.082(3) 0.106(3) 0.052(2) -0.007(2) 0.026(2) 0.030(2)
C15 0.138(10) 0.089(7) 0.031(4) 0.026(4) 0.039(5) 0.074(7)
C38 0.072(3) 0.108(4) 0.049(2) 0.011(2) -0.005(2) 0.029(3)
C50 0.066(2) 0.083(3) 0.078(3) 0.011(2) -0.0019(19) -0.0081(19)
O7 0.072(3) 0.108(4) 0.049(2) 0.011(2) -0.005(2) 0.029(3)
C26 0.0361(13) 0.0670(16) 0.0444(14) -0.0071(12) 0.0048(10) 0.0021(11)
C51 0.066(2) 0.083(3) 0.078(3) 0.011(2) -0.0019(19) -0.0081(19)
C53 0.066(2) 0.083(3) 0.078(3) 0.011(2) -0.0019(19) -0.0081(19)
C27 0.0361(13) 0.0670(16) 0.0444(14) -0.0071(12) 0.0048(10) 0.0021(11)
C28 0.0361(13) 0.0670(16) 0.0444(14) -0.0071(12) 0.0048(10) 0.0021(11)
C54 0.066(2) 0.083(3) 0.078(3) 0.011(2) -0.0019(19) -0.0081(19)
C52 0.066(2) 0.083(3) 0.078(3) 0.011(2) -0.0019(19) -0.0081(19)

loop_
_atom_type_symbol
_atom_type_description
_atom_type_scat_dispersion_real
_atom_type_scat_dispersion_imag
_atom_type_scat_source
C C 0.0181 0.0091 'International Tables Vol C Tables 4.2.6.8 and 6.1.1.4'
H H 0.0000 0.0000 'International Tables Vol C Tables 4.2.6.8 and 6.1.1.4'
Ce Ce -1.8482 9.6596 'International Tables Vol C Tables 4.2.6.8 and 6.1.1.4'
N N 0.0311 0.0180 'International Tables Vol C Tables 4.2.6.8 and 6.1.1.4'
O O 0.0492 0.0322 'International Tables Vol C Tables 4.2.6.8 and 6.1.1.4'

loop_
_geom_angle_atom_site_label_1
_geom_angle_atom_site_label_2
_geom_angle_atom_site_label_3
_geom_angle
_geom_angle_site_symmetry_1
_geom_angle_site_symmetry_3
_geom_angle_publ_flag
O2 Ce1 Ce1 34.84(10) 2 2 ?
O2 Ce1 Ce1 42.74(12) . 2 ?
O2 Ce1 O2 77.57(15) . 2 ?
O2 Ce1 O9 81.20(19) . 1_554 ?
O2 Ce1 O10 79.8(2) . . ?
O2 Ce1 O6 149.5(2) . 1_454 ?
O2 Ce1 O4 81.0(2) . 1_455 ?
O2 Ce1 O1 125.12(18) . 2 ?
O2 Ce1 O8 74.31(19) . 2_556 ?
O2 Ce1 C1 101.86(19) . 2 ?
O2 Ce1 C1 24.35(18) 2 2 ?
O2 Ce1 C14 104.6(3) . 1_455 ?
O2 Ce1 C14 137.8(3) 2 1_455 ?
O2 Ce1 O3 131.2(2) . 1_455 ?
O9 Ce1 Ce1 68.08(13) 1_554 2 ?
O9 Ce1 O2 65.89(16) 1_554 2 ?
O9 Ce1 O10 71.2(2) 1_554 . ?
O9 Ce1 O6 77.1(2) 1_554 1_454 ?
O9 Ce1 O4 145.7(2) 1_554 1_455 ?
O9 Ce1 C1 71.47(19) 1_554 2 ?
O9 Ce1 C14 156.1(3) 1_554 1_455 ?
O9 Ce1 O3 146.3(2) 1_554 1_455 ?
O10 Ce1 Ce1 112.2(2) . 2 ?
O10 Ce1 O2 133.8(2) . 2 ?
O10 Ce1 O6 73.0(3) . 1_454 ?
O10 Ce1 O4 76.9(3) . 1_455 ?
O10 Ce1 C1 141.9(2) . 2 ?
O10 Ce1 C14 86.8(3) . 1_455 ?
O10 Ce1 O3 102.1(3) . 1_455 ?
O6 Ce1 Ce1 139.71(17) 1_454 2 ?
O6 Ce1 O2 111.88(19) 1_454 2 ?
O6 Ce1 O4 105.6(2) 1_454 1_455 ?
O6 Ce1 C1 91.4(2) 1_454 2 ?
O6 Ce1 C14 87.8(3) 1_454 1_455 ?
O4 Ce1 Ce1 114.52(18) 1_455 2 ?
O4 Ce1 O2 136.9(2) 1_455 2 ?
O4 Ce1 C1 141.2(2) 1_455 2 ?
O4 Ce1 C14 24.3(3) 1_455 1_455 ?
O1 Ce1 Ce1 82.53(15) 2 2 ?
O1 Ce1 O2 47.84(18) 2 2 ?
O1 Ce1 O9 81.2(2) 2 1_554 ?
O1 Ce1 O10 139.6(2) 2 . ?
O1 Ce1 O6 72.4(2) 2 1_454 ?
O1 Ce1 O4 132.8(3) 2 1_455 ?
O1 Ce1 C1 23.5(2) 2 2 ?
O1 Ce1 C14 112.0(3) 2 1_455 ?
O1 Ce1 O3 84.6(3) 2 1_455 ?
O8 Ce1 Ce1 64.16(15) 2_556 2 ?
O8 Ce1 O2 66.44(17) 2_556 2 ?
O8 Ce1 O9 129.84(19) 2_556 1_554 ?
O8 Ce1 O10 142.0(2) 2_556 . ?
O8 Ce1 O6 136.2(2) 2_556 1_454 ?
O8 Ce1 O4 71.9(2) 2_556 1_455 ?
O8 Ce1 O1 78.4(2) 2_556 2 ?
O8 Ce1 C1 71.76(19) 2_556 2 ?
O8 Ce1 C14 73.6(3) 2_556 1_455 ?
O8 Ce1 O3 76.0(2) 2_556 1_455 ?
C1 Ce1 Ce1 59.15(15) 2 2 ?
C14 Ce1 Ce1 131.4(3) 1_455 2 ?
C14 Ce1 C1 128.1(3) 1_455 2 ?
O3 Ce1 Ce1 139.8(2) 1_455 2 ?
O3 Ce1 O2 123.0(2) 1_455 2 ?
O3 Ce1 O6 69.4(3) 1_455 1_454 ?
O3 Ce1 O4 53.3(2) 1_455 1_455 ?
O3 Ce1 C1 104.4(2) 1_455 2 ?
O3 Ce1 C14 29.1(3) 1_455 1_455 ?
C23 O5 C25 113.6(6) . . ?
Ce1 O2 Ce1 102.43(15) . 2 ?
C1 O2 Ce1 85.4(4) . 2 ?
C1 O2 Ce1 171.2(5) . . ?
C47 O9 Ce1 132.9(5) . 1_556 ?
C50 O10 Ce1 125.5(7) . . ?
C38 O6 Ce1 133.2(8) . 1_656 ?
C14 O4 Ce1 92.6(6) . 1_655 ?
C1 O1 Ce1 104.4(5) . 2 ?
C47 O8 Ce1 138.1(5) . 2_556 ?
C20 C19 C21 125.8(6) . . ?
C20 C19 C18 120.1(5) . . ?
C18 C19 C21 113.7(5) . . ?
C22 C24 C29 113.5(7) 2_666 2_666 ?
C23 C24 C22 120.9(8) . 2_666 ?
C23 C24 C29 125.6(7) . 2_666 ?
C8 C17 H17 120.3 . . ?
C8 C17 C18 119.5(6) . . ?
C18 C17 H17 120.3 . . ?
C24 C22 C21 113.2(7) 2_666 . ?
C23 C22 C24 121.5(8) . 2_666 ?
C23 C22 C21 125.3(7) . . ?
C8 C9 C20 120.2(6) . . ?
C8 C9 C10 124.2(6) . . ?
C20 C9 C10 115.2(6) . . ?
C17 C8 C9 119.9(5) . . ?
C17 C8 C5 117.9(6) . . ?
C9 C8 C5 122.2(6) . . ?
O5 C23 C24 120.8(8) . . ?
C22 C23 O5 121.5(8) . . ?
C22 C23 C24 117.7(7) . . ?
C19 C20 C9 119.9(6) . . ?
C19 C20 H20 120.1 . . ?
C9 C20 H20 120.1 . . ?
C24 C29 H29 113.5 2_666 . ?
C18 C29 C24 103.0(5) . 2_666 ?
C18 C29 H29 113.5 . . ?
C30 C29 C24 105.4(5) . 2_666 ?
C30 C29 H29 113.5 . . ?
C30 C29 C18 106.9(5) . . ?
C19 C21 C22 104.0(5) . . ?
C19 C21 H21 113.5 . . ?
C19 C21 C31 106.6(5) . . ?
C22 C21 H21 113.5 . . ?
C22 C21 C31 105.0(5) . . ?
C31 C21 H21 113.5 . . ?
C19 C18 C17 120.4(5) . . ?
C19 C18 C29 113.5(5) . . ?
C17 C18 C29 125.8(5) . . ?
C30 C31 C21 113.8(5) . . ?
C32 C31 C21 125.8(6) . . ?
C32 C31 C30 120.2(6) . . ?
C44 C43 C41 119.8(6) . . ?
C44 C43 C49 119.0(6) . . ?
C49 C43 C41 121.2(6) . . ?
C31 C30 C29 113.2(5) . . ?
C42 C30 C29 126.8(6) . . ?
C42 C30 C31 119.9(6) . . ?
C48 C46 C47 120.0(7) . . ?
C45 C46 C47 122.0(7) . . ?
C45 C46 C48 118.0(6) . . ?
C42 C41 C43 119.0(6) . . ?
C42 C41 C33 119.1(6) . . ?
C33 C41 C43 121.9(6) . . ?
C31 C32 H32 119.8 . . ?
C31 C32 C33 120.5(6) . . ?
C33 C32 H32 119.8 . . ?
C4 C5 C8 121.4(6) . . ?
C6 C5 C8 120.6(6) . . ?
C6 C5 C4 118.0(6) . . ?
C30 C42 C41 120.8(6) . . ?
C30 C42 H42 119.6 . . ?
C41 C42 H42 119.6 . . ?
C34 C40 H40 119.9 . . ?
C39 C40 H40 119.9 . . ?
C39 C40 C34 120.3(7) . . ?
C11 C10 C9 121.6(6) . . ?
C11 C10 C16 117.5(6) . . ?
C16 C10 C9 120.8(6) . . ?
C2 C7 H7 119.5 . . ?
C2 C7 C6 120.9(7) . . ?
C6 C7 H7 119.5 . . ?
C7 C2 C3 119.1(6) . . ?
C7 C2 C1 122.7(6) . . ?
C3 C2 C1 118.2(6) . . ?
C2 C3 H3 119.9 . . ?
C4 C3 C2 120.2(6) . . ?
C4 C3 H3 119.9 . . ?
C5 C4 H4 119.7 . . ?
C3 C4 C5 120.6(6) . . ?
C3 C4 H4 119.7 . . ?
C5 C6 H6 119.5 . . ?
C7 C6 C5 121.1(7) . . ?
C7 C6 H6 119.5 . . ?
C43 C44 H44 119.9 . . ?
C43 C44 C45 120.2(7) . . ?
C45 C44 H44 119.9 . . ?
C11 C12 H12 119.9 . . ?
C13 C12 H12 119.9 . . ?
C13 C12 C11 120.3(8) . . ?
C40 C34 C33 120.6(6) . . ?
C40 C34 C35 118.2(7) . . ?
C35 C34 C33 121.0(6) . . ?
O9 C47 O8 126.6(7) . . ?
O9 C47 C46 117.2(7) . . ?
O8 C47 C46 116.2(7) . . ?
C46 C48 H48 120.0 . . ?
C49 C48 C46 120.1(7) . . ?
C49 C48 H48 120.0 . . ?
C46 C45 C44 121.3(6) . . ?
C46 C45 H45 119.4 . . ?
C44 C45 H45 119.4 . . ?
C40 C39 H39 120.0 . . ?
C37 C39 C40 120.0(7) . . ?
C37 C39 H39 120.0 . . ?
C10 C11 H11 119.4 . . ?
C12 C11 C10 121.2(7) . . ?
C12 C11 H11 119.4 . . ?
O2 C1 Ce1 70.3(4) . 2 ?
O2 C1 C2 118.5(7) . . ?
O1 C1 Ce1 52.1(4) . 2 ?
O1 C1 O2 122.3(6) . . ?
O1 C1 C2 119.2(7) . . ?
C2 C1 Ce1 170.4(5) . 2 ?
C41 C33 C34 122.7(6) . . ?
C32 C33 C41 119.5(6) . . ?
C32 C33 C34 117.5(6) . . ?
C34 C35 H35 119.2 . . ?
C36 C35 C34 121.5(7) . . ?
C36 C35 H35 119.2 . . ?
C35 C36 H36 120.0 . . ?
C35 C36 C37 120.0(7) . . ?
C37 C36 H36 120.0 . . ?
C43 C49 C48 121.5(7) . . ?
C43 C49 H49 119.3 . . ?
C48 C49 H49 119.3 . . ?
C39 C37 C36 119.9(7) . . ?
C39 C37 C38 120.5(8) . . ?
C36 C37 C38 119.6(8) . . ?
C12 C13 C14 120.2(10) . . ?
C15 C13 C12 119.8(8) . . ?
C15 C13 C14 120.0(10) . . ?
C10 C16 H16 119.6 . . ?
C15 C16 C10 120.9(8) . . ?
C15 C16 H16 119.6 . . ?
O5 C25 H25A 110.1 . . ?
O5 C25 H25B 110.1 . . ?
O5 C25 C26 107.9(6) . . ?
H25A C25 H25B 108.4 . . ?
C26 C25 H25A 110.1 . . ?
C26 C25 H25B 110.1 . . ?
O4 C14 Ce1 63.1(5) . 1_655 ?
O4 C14 C13 122.4(10) . . ?
O4 C14 O3 122.2(9) . . ?
C13 C14 Ce1 167.2(9) . 1_655 ?
O3 C14 Ce1 59.5(4) . 1_655 ?
O3 C14 C13 112.5(10) . . ?
C50 N1 C51 118.2(9) . . ?
C50 N1 C53 122.4(9) . . ?
C51 N1 C53 117.9(8) . . ?
C14 O3 Ce1 91.4(6) . 1_655 ?
C13 C15 C16 120.4(8) . . ?
C13 C15 H15 119.8 . . ?
C16 C15 H15 119.8 . . ?
O6 C38 C37 121.4(10) . . ?
O6 C38 O7 125.3(9) . . ?
O7 C38 C37 113.2(9) . . ?
O10 C50 N1 125.9(10) . . ?
O10 C50 H50 117.0 . . ?
N1 C50 H50 117.0 . . ?
C25 C26 H26A 108.8 . . ?
C25 C26 H26B 108.8 . . ?
C25 C26 C27 113.8(7) . . ?
H26A C26 H26B 107.7 . . ?
C27 C26 H26A 108.8 . . ?
C27 C26 H26B 108.8 . . ?
N1 C51 H51A 109.4 . . ?
N1 C51 H51B 109.4 . . ?
N1 C51 C52 111.1(9) . . ?
H51A C51 H51B 108.0 . . ?
C52 C51 H51A 109.4 . . ?
C52 C51 H51B 109.4 . . ?
N1 C53 H53A 108.9 . . ?
N1 C53 H53B 108.9 . . ?
H53A C53 H53B 107.7 . . ?
C54 C53 N1 113.6(12) . . ?
C54 C53 H53A 108.9 . . ?
C54 C53 H53B 108.9 . . ?
C26 C27 H27A 108.9 . . ?
C26 C27 H27B 108.9 . . ?
C26 C27 C28 113.5(7) . . ?
H27A C27 H27B 107.7 . . ?
C28 C27 H27A 108.9 . . ?
C28 C27 H27B 108.9 . . ?
C27 C28 H28A 109.5 . . ?
C27 C28 H28B 109.5 . . ?
C27 C28 H28C 109.5 . . ?
H28A C28 H28B 109.5 . . ?
H28A C28 H28C 109.5 . . ?
H28B C28 H28C 109.5 . . ?
C53 C54 H54A 109.5 . . ?
C53 C54 H54B 109.5 . . ?
C53 C54 H54C 109.5 . . ?
H54A C54 H54B 109.5 . . ?
H54A C54 H54C 109.5 . . ?
H54B C54 H54C 109.5 . . ?
C51 C52 H52A 109.5 . . ?
C51 C52 H52B 109.5 . . ?
C51 C52 H52C 109.5 . . ?
H52A C52 H52B 109.5 . . ?
H52A C52 H52C 109.5 . . ?
H52B C52 H52C 109.5 . . ?

loop_
_geom_bond_atom_site_label_1
_geom_bond_atom_site_label_2
_geom_bond_distance
_geom_bond_site_symmetry_2
_geom_bond_publ_flag
Ce1 Ce1 4.1479(6) 2 ?
Ce1 O2 2.426(5) . ?
Ce1 O2 2.882(5) 2 ?
Ce1 O9 2.488(5) 1_554 ?
Ce1 O10 2.508(7) . ?
Ce1 O6 2.536(7) 1_454 ?
Ce1 O4 2.598(7) 1_455 ?
Ce1 O1 2.485(5) 2 ?
Ce1 O8 2.439(5) 2_556 ?
Ce1 C1 3.051(7) 2 ?
Ce1 C14 2.910(9) 1_455 ?
Ce1 O3 2.508(7) 1_455 ?
O5 C23 1.385(8) . ?
O5 C25 1.429(8) . ?
O2 C1 1.262(9) . ?
O9 C47 1.252(10) . ?
O10 C50 1.248(11) . ?
O6 C38 1.244(13) . ?
O4 C14 1.197(14) . ?
O1 C1 1.257(10) . ?
O8 C47 1.262(10) . ?
C19 C20 1.381(8) . ?
C19 C21 1.525(8) . ?
C19 C18 1.390(8) . ?
C24 C22 1.401(10) 2_666 ?
C24 C23 1.390(12) . ?
C24 C29 1.539(11) 2_666 ?
C17 H17 0.9500 . ?
C17 C8 1.390(9) . ?
C17 C18 1.404(8) . ?
C22 C23 1.384(12) . ?
C22 C21 1.524(11) . ?
C9 C8 1.397(9) . ?
C9 C20 1.401(8) . ?
C9 C10 1.496(9) . ?
C8 C5 1.493(8) . ?
C20 H20 0.9500 . ?
C29 H29 1.0000 . ?
C29 C18 1.540(8) . ?
C29 C30 1.508(9) . ?
C21 H21 1.0000 . ?
C21 C31 1.524(8) . ?
C31 C30 1.408(8) . ?
C31 C32 1.386(9) . ?
C43 C41 1.487(9) . ?
C43 C44 1.383(10) . ?
C43 C49 1.384(10) . ?
C30 C42 1.386(9) . ?
C46 C47 1.489(9) . ?
C46 C48 1.406(11) . ?
C46 C45 1.394(10) . ?
C41 C42 1.407(9) . ?
C41 C33 1.420(10) . ?
C32 H32 0.9500 . ?
C32 C33 1.405(9) . ?
C5 C4 1.401(9) . ?
C5 C6 1.393(9) . ?
C42 H42 0.9500 . ?
C40 H40 0.9500 . ?
C40 C34 1.404(10) . ?
C40 C39 1.399(11) . ?
C10 C11 1.394(10) . ?
C10 C16 1.408(10) . ?
C7 H7 0.9500 . ?
C7 C2 1.371(10) . ?
C7 C6 1.381(10) . ?
C2 C3 1.399(10) . ?
C2 C1 1.517(9) . ?
C3 H3 0.9500 . ?
C3 C4 1.384(9) . ?
C4 H4 0.9500 . ?
C6 H6 0.9500 . ?
C44 H44 0.9500 . ?
C44 C45 1.401(9) . ?
C12 H12 0.9500 . ?
C12 C11 1.383(10) . ?
C12 C13 1.380(14) . ?
C34 C33 1.492(9) . ?
C34 C35 1.405(10) . ?
C48 H48 0.9500 . ?
C48 C49 1.392(10) . ?
C45 H45 0.9500 . ?
C39 H39 0.9500 . ?
C39 C37 1.388(12) . ?
C11 H11 0.9500 . ?
C35 H35 0.9500 . ?
C35 C36 1.368(11) . ?
C36 H36 0.9500 . ?
C36 C37 1.399(11) . ?
C49 H49 0.9500 . ?
C37 C38 1.471(12) . ?
C13 C14 1.492(13) . ?
C13 C15 1.373(15) . ?
C16 H16 0.9500 . ?
C16 C15 1.383(11) . ?
C25 H25A 0.9900 . ?
C25 H25B 0.9900 . ?
C25 C26 1.481(9) . ?
C14 O3 1.415(14) . ?
N1 C50 1.299(11) . ?
N1 C51 1.471(11) . ?
N1 C53 1.498(12) . ?
C15 H15 0.9500 . ?
C38 O7 1.323(13) . ?
C50 H50 0.9500 . ?
C26 H26A 0.9900 . ?
C26 H26B 0.9900 . ?
C26 C27 1.481(10) . ?
C51 H51A 0.9900 . ?
C51 H51B 0.9900 . ?
C51 C52 1.545(13) . ?
C53 H53A 0.9900 . ?
C53 H53B 0.9900 . ?
C53 C54 1.462(15) . ?
C27 H27A 0.9900 . ?
C27 H27B 0.9900 . ?
C27 C28 1.516(9) . ?
C28 H28A 0.9800 . ?
C28 H28B 0.9800 . ?
C28 H28C 0.9800 . ?
C54 H54A 0.9800 . ?
C54 H54B 0.9800 . ?
C54 H54C 0.9800 . ?
C52 H52A 0.9800 . ?
C52 H52B 0.9800 . ?
C52 H52C 0.9800 . ?

loop_
_geom_torsion_atom_site_label_1
_geom_torsion_atom_site_label_2
_geom_torsion_atom_site_label_3
_geom_torsion_atom_site_label_4
_geom_torsion
_geom_torsion_site_symmetry_1
_geom_torsion_site_symmetry_2
_geom_torsion_site_symmetry_3
_geom_torsion_site_symmetry_4
_geom_torsion_publ_flag
Ce1 O2 C1 O1 3.5(8) 2 . . . ?
Ce1 O2 C1 C2 -175.8(6) 2 . . . ?
Ce1 O9 C47 O8 2.7(12) 1_556 . . . ?
Ce1 O9 C47 C46 -176.7(5) 1_556 . . . ?
Ce1 O10 C50 N1 -151.7(10) . . . . ?
Ce1 O6 C38 C37 -107.1(11) 1_656 . . . ?
Ce1 O6 C38 O7 71.2(17) 1_656 . . . ?
Ce1 O4 C14 C13 166.6(12) 1_655 . . . ?
Ce1 O4 C14 O3 7.1(13) 1_655 . . . ?
Ce1 O1 C1 O2 -4.2(9) 2 . . . ?
Ce1 O1 C1 C2 175.1(5) 2 . . . ?
Ce1 O8 C47 O9 37.6(12) 2_556 . . . ?
Ce1 O8 C47 C46 -142.9(6) 2_556 . . . ?
O5 C25 C26 C27 60.7(9) . . . . ?
O4 C14 O3 Ce1 -7.4(13) . . . 1_655 ?
C19 C21 C31 C30 -54.0(7) . . . . ?
C19 C21 C31 C32 131.8(6) . . . . ?
C24 C22 C23 O5 -177.4(7) 2_666 . . . ?
C24 C22 C23 C24 1.8(13) 2_666 . . . ?
C24 C22 C21 C19 56.3(8) 2_666 . . . ?
C24 C22 C21 C31 -55.5(8) 2_666 . . . ?
C24 C29 C18 C19 56.6(7) 2_666 . . . ?
C24 C29 C18 C17 -117.4(7) 2_666 . . . ?
C24 C29 C30 C31 -55.0(7) 2_666 . . . ?
C24 C29 C30 C42 121.6(7) 2_666 . . . ?
C17 C8 C5 C4 -135.6(7) . . . . ?
C17 C8 C5 C6 45.3(9) . . . . ?
C22 C24 C23 O5 177.5(7) 2_666 . . . ?
C22 C24 C23 C22 -1.8(13) 2_666 . . . ?
C22 C21 C31 C30 56.0(7) . . . . ?
C22 C21 C31 C32 -118.2(7) . . . . ?
C9 C8 C5 C4 46.9(10) . . . . ?
C9 C8 C5 C6 -132.2(7) . . . . ?
C9 C10 C11 C12 -175.9(7) . . . . ?
C9 C10 C16 C15 175.0(9) . . . . ?
C8 C17 C18 C19 -2.1(9) . . . . ?
C8 C17 C18 C29 171.5(6) . . . . ?
C8 C9 C20 C19 -3.8(9) . . . . ?
C8 C9 C10 C11 -135.2(7) . . . . ?
C8 C9 C10 C16 50.0(10) . . . . ?
C8 C5 C4 C3 -178.6(7) . . . . ?
C8 C5 C6 C7 178.8(7) . . . . ?
C23 O5 C25 C26 -175.9(7) . . . . ?
C23 C22 C21 C19 -121.3(8) . . . . ?
C23 C22 C21 C31 126.9(8) . . . . ?
C20 C19 C21 C22 116.3(7) . . . . ?
C20 C19 C21 C31 -133.0(6) . . . . ?
C20 C19 C18 C17 0.5(9) . . . . ?
C20 C19 C18 C29 -173.8(5) . . . . ?
C20 C9 C8 C17 2.2(9) . . . . ?
C20 C9 C8 C5 179.7(6) . . . . ?
C20 C9 C10 C11 53.2(9) . . . . ?
C20 C9 C10 C16 -121.7(8) . . . . ?
C29 C24 C23 O5 -2.4(12) 2_666 . . . ?
C29 C24 C23 C22 178.3(7) 2_666 . . . ?
C29 C30 C42 C41 -174.3(6) . . . . ?
C21 C19 C20 C9 -170.1(6) . . . . ?
C21 C19 C18 C17 173.9(5) . . . . ?
C21 C19 C18 C29 -0.4(7) . . . . ?
C21 C22 C23 O5 0.0(12) . . . . ?
C21 C22 C23 C24 179.3(7) . . . . ?
C21 C31 C30 C29 -0.2(7) . . . . ?
C21 C31 C30 C42 -177.1(5) . . . . ?
C21 C31 C32 C33 173.9(6) . . . . ?
C18 C19 C20 C9 2.4(9) . . . . ?
C18 C19 C21 C22 -56.6(7) . . . . ?
C18 C19 C21 C31 54.0(7) . . . . ?
C18 C17 C8 C9 0.7(9) . . . . ?
C18 C17 C8 C5 -176.9(6) . . . . ?
C18 C29 C30 C31 54.1(7) . . . . ?
C18 C29 C30 C42 -129.3(6) . . . . ?
C31 C30 C42 C41 2.1(9) . . . . ?
C31 C32 C33 C41 2.8(10) . . . . ?
C31 C32 C33 C34 -170.8(6) . . . . ?
C43 C41 C42 C30 -178.0(6) . . . . ?
C43 C41 C33 C32 175.5(6) . . . . ?
C43 C41 C33 C34 -11.2(10) . . . . ?
C43 C44 C45 C46 -1.0(12) . . . . ?
C30 C29 C18 C19 -54.2(7) . . . . ?
C30 C29 C18 C17 131.8(6) . . . . ?
C30 C31 C32 C33 0.0(9) . . . . ?
C46 C48 C49 C43 0.0(12) . . . . ?
C41 C43 C44 C45 -179.1(7) . . . . ?
C41 C43 C49 C48 179.5(7) . . . . ?
C32 C31 C30 C29 174.3(6) . . . . ?
C32 C31 C30 C42 -2.5(9) . . . . ?
C42 C41 C33 C32 -3.3(9) . . . . ?
C42 C41 C33 C34 170.0(6) . . . . ?
C40 C34 C33 C41 -45.9(10) . . . . ?
C40 C34 C33 C32 127.5(7) . . . . ?
C40 C34 C35 C36 -0.9(11) . . . . ?
C40 C39 C37 C36 0.8(12) . . . . ?
C40 C39 C37 C38 -179.8(9) . . . . ?
C10 C9 C8 C17 -169.1(6) . . . . ?
C10 C9 C8 C5 8.4(10) . . . . ?
C10 C9 C20 C19 168.2(6) . . . . ?
C10 C16 C15 C13 0.3(18) . . . . ?
C7 C2 C3 C4 -1.5(11) . . . . ?
C7 C2 C1 O2 -3.5(11) . . . . ?
C7 C2 C1 O1 177.1(8) . . . . ?
C2 C7 C6 C5 -0.8(12) . . . . ?
C2 C3 C4 C5 0.4(12) . . . . ?
C3 C2 C1 O2 177.0(7) . . . . ?
C3 C2 C1 O1 -2.3(11) . . . . ?
C4 C5 C6 C7 -0.3(11) . . . . ?
C6 C5 C4 C3 0.5(11) . . . . ?
C6 C7 C2 C3 1.7(12) . . . . ?
C6 C7 C2 C1 -177.8(7) . . . . ?
C44 C43 C41 C42 -58.3(9) . . . . ?
C44 C43 C41 C33 123.0(8) . . . . ?
C44 C43 C49 C48 0.1(12) . . . . ?
C12 C13 C14 Ce1 101(4) . . . 1_655 ?
C12 C13 C14 O4 -11(2) . . . . ?
C12 C13 C14 O3 150.5(11) . . . . ?
C12 C13 C15 C16 0.3(19) . . . . ?
C34 C40 C39 C37 -1.6(12) . . . . ?
C34 C35 C36 C37 0.1(12) . . . . ?
C47 C46 C48 C49 -179.9(7) . . . . ?
C47 C46 C45 C44 -179.7(7) . . . . ?
C48 C46 C47 O9 179.0(7) . . . . ?
C48 C46 C47 O8 -0.6(10) . . . . ?
C48 C46 C45 C44 1.0(11) . . . . ?
C45 C46 C47 O9 -0.3(11) . . . . ?
C45 C46 C47 O8 -179.8(7) . . . . ?
C45 C46 C48 C49 -0.6(11) . . . . ?
C39 C40 C34 C33 -174.6(7) . . . . ?
C39 C40 C34 C35 1.7(11) . . . . ?
C39 C37 C38 O6 -179.0(10) . . . . ?
C39 C37 C38 O7 2.6(15) . . . . ?
C11 C10 C16 C15 0.0(13) . . . . ?
C11 C12 C13 C14 -179.7(10) . . . . ?
C11 C12 C13 C15 -1.1(17) . . . . ?
C1 C2 C3 C4 178.0(7) . . . . ?
C33 C41 C42 C30 0.8(9) . . . . ?
C33 C34 C35 C36 175.4(7) . . . . ?
C35 C34 C33 C41 137.9(7) . . . . ?
C35 C34 C33 C32 -48.7(9) . . . . ?
C35 C36 C37 C39 0.0(12) . . . . ?
C35 C36 C37 C38 -179.5(9) . . . . ?
C36 C37 C38 O6 0.4(16) . . . . ?
C36 C37 C38 O7 -178.0(9) . . . . ?
C49 C43 C41 C42 122.3(8) . . . . ?
C49 C43 C41 C33 -56.5(10) . . . . ?
C49 C43 C44 C45 0.4(11) . . . . ?
C13 C12 C11 C10 1.5(13) . . . . ?
C13 C14 O3 Ce1 -168.7(10) . . . 1_655 ?
C16 C10 C11 C12 -0.8(11) . . . . ?
C25 O5 C23 C24 91.9(9) . . . . ?
C25 O5 C23 C22 -88.9(9) . . . . ?
C25 C26 C27 C28 172.0(7) . . . . ?
C14 C13 C15 C16 178.8(11) . . . . ?
C15 C13 C14 Ce1 -77(4) . . . 1_655 ?
C15 C13 C14 O4 170.7(13) . . . . ?
C15 C13 C14 O3 -28.0(17) . . . . ?
C50 N1 C51 C52 80.2(14) . . . . ?
C50 N1 C53 C54 110.8(16) . . . . ?
C51 N1 C50 O10 10(2) . . . . ?
C51 N1 C53 C54 -83.1(16) . . . . ?
C53 N1 C50 O10 175.7(12) . . . . ?
C53 N1 C51 C52 -86.5(12) . . . . ?

loop_
_smtbx_masks_void_nr
_smtbx_masks_void_average_x
_smtbx_masks_void_average_y
_smtbx_masks_void_average_z
_smtbx_masks_void_volume
_smtbx_masks_void_count_electrons
_smtbx_masks_void_content
1 -0.722 -0.919 -0.446 1533.4 281.2 ?
2 0.500 0.000 0.000 133.8 29.7 ?
